data_1541085
loop_
_publ_author_name
'Pardo, M.P.'
'Flahaut, J.'

_publ_section_title
;
 Les tellurures superieurs des elements des terres rares de formule L2 Te5
 et L Te3
;
_journal_name_full 'Bulletin de la Societe Chimique de France (Vol=Year)'
_journal_page_first 3658
_journal_page_last 3664
_journal_volume 1967
_journal_year 1967
_chemical_formula_sum 'Nd2 Te5'
_space_group_IT_number 63
_symmetry_space_group_name_Hall '-C 2c 2'
_symmetry_space_group_name_H-M 'C m c m'
_cell_angle_alpha 90
_cell_angle_beta 90
_cell_angle_gamma 90
_cell_formula_units_Z 4
_cell_length_a 4.409
_cell_length_b 44.1
_cell_length_c 4.409
_cell_volume 857.272
_citation_journal_id_ASTM BSCFAS
_cod_data_source_file Pardo_BSCFAS_1967_354.cif
_cod_data_source_block Nd2Te5
_cod_original_cell_volume 857.2722
_cod_database_code 1541085

loop_
_symmetry_equiv_pos_as_xyz
x,y,z
-x,-y,z+1/2
x,-y,-z
-x,y,-z+1/2
-x,-y,-z
x,y,-z-1/2
-x,y,z
x,-y,z-1/2
x+1/2,y+1/2,z
-x+1/2,-y+1/2,z+1/2
x+1/2,-y+1/2,-z
-x+1/2,y+1/2,-z+1/2
-x+1/2,-y+1/2,-z
x+1/2,y+1/2,-z-1/2
-x+1/2,y+1/2,z
x+1/2,-y+1/2,z-1/2

loop_
_atom_site_label
_atom_site_type_symbol
_atom_site_fract_x
_atom_site_fract_y
_atom_site_fract_z
_atom_site_occupancy
_atom_site_U_iso_or_equiv
Nd1 Nd 0 0.099 0.25 1 0.0
Te3 Te 0 0.75 0.25 1 0.0
Nd2 Nd 0 0.309 0.25 1 0.0
Te5 Te 0 0.382 0.25 1 0.0
Te2 Te 0 0.54 0.25 1 0.0
Te1 Te 0 0.96 0.25 1 0.0
Te4 Te 0 0.174 0.25 1 0.0
